data_7043815
loop_
_publ_author_name
'Waters, Jordan'
'Chen, Qien'
'Everitt, Thomas'
'Goicoechea, Jose M.'

_publ_section_title
;
 N-heterocyclic carbene adducts of the heavier group 15 tribromides.
 Normal to abnormal isomerism and bromide ion abstraction.
;
_journal_name_full 'Dalton Trans.'
_journal_paper_doi 10.1039/C7DT02431B
_journal_year 2017
_chemical_formula_moiety 'C54 H72 Br3 N4 Sb, 0.5(C4 H8 O)'
_chemical_formula_sum 'C56 H76 Br3 N4 O0.5 Sb'
_chemical_formula_weight 1174.68
_chemical_name_systematic
;
 [(aIPr)2SbBr2]Br*0.5THF
;
_space_group_crystal_system monoclinic
_space_group_IT_number 14
_space_group_name_Hall '-P 2yn'
_space_group_name_H-M_alt 'P 1 21/n 1'
_symmetry_space_group_name_Hall '-P 2yn'
_symmetry_space_group_name_H-M 'P 1 21/n 1'
_atom_sites_solution_hydrogens geom
_audit_creation_method SHELXL-2013
_audit_update_record
;
2017-07-04 deposited with the CCDC.
2017-07-21 downloaded from the CCDC.
;
_cell_angle_alpha 90
_cell_angle_beta 98.6100(10)
_cell_angle_gamma 90
_cell_formula_units_Z 4
_cell_length_a 14.8865(2)
_cell_length_b 18.9920(2)
_cell_length_c 20.8333(2)
_cell_measurement_reflns_used 43158
_cell_measurement_temperature 150(2)
_cell_measurement_theta_max 76.3330
_cell_measurement_theta_min 3.7320
_cell_volume 5823.70(12)
_computing_cell_refinement
;
CrysAlisPro, Agilent Technologies,
Version 1.171.37.35g (release 09-12-2014 CrysAlis171 .NET)
(compiled Dec  9 2014,15:38:47)
;
_computing_data_collection
;
CrysAlisPro, Agilent Technologies,
Version 1.171.37.35g (release 09-12-2014 CrysAlis171 .NET)
(compiled Dec  9 2014,15:38:47)
;
_computing_data_reduction
;
CrysAlisPro, Agilent Technologies,
Version 1.171.37.35g (release 09-12-2014 CrysAlis171 .NET)
(compiled Dec  9 2014,15:38:47)
;
_computing_molecular_graphics 'WinGX (Farrugia, 2005)'
_computing_publication_material 'XCIF (Sheldrick, 2001)'
_computing_structure_refinement 'SHELXL-2013 (Sheldrick, 2013)'
_computing_structure_solution 'SHELXS-97 (Sheldrick, 1990)'
_diffrn_ambient_temperature 150(2)
_diffrn_detector_area_resol_mean 10.4102
_diffrn_measured_fraction_theta_full 1.000
_diffrn_measured_fraction_theta_max 0.994
_diffrn_measurement_device_type 'SuperNova, Dual, Cu at zero, Atlas'
_diffrn_measurement_method '\w scans'
_diffrn_radiation_monochromator mirror
_diffrn_radiation_source 'SuperNova (Cu) X-ray Source'
_diffrn_radiation_type 'Cu K\a'
_diffrn_radiation_wavelength 1.54184
_diffrn_reflns_av_R_equivalents 0.0359
_diffrn_reflns_av_unetI/netI 0.0190
_diffrn_reflns_Laue_measured_fraction_full 1.000
_diffrn_reflns_Laue_measured_fraction_max 0.994
_diffrn_reflns_limit_h_max 18
_diffrn_reflns_limit_h_min -18
_diffrn_reflns_limit_k_max 23
_diffrn_reflns_limit_k_min -23
_diffrn_reflns_limit_l_max 24
_diffrn_reflns_limit_l_min -26
_diffrn_reflns_number 79376
_diffrn_reflns_point_group_measured_fraction_full 1.000
_diffrn_reflns_point_group_measured_fraction_max 0.994
_diffrn_reflns_theta_full 67.684
_diffrn_reflns_theta_max 76.380
_diffrn_reflns_theta_min 3.419
_exptl_absorpt_coefficient_mu 6.445
_exptl_absorpt_correction_T_max 1.00000
_exptl_absorpt_correction_T_min 0.77450
_exptl_absorpt_correction_type multi-scan
_exptl_absorpt_process_details
;
CrysAlisPro, Agilent Technologies,
Version 1.171.37.35g (release 09-12-2014 CrysAlis171 .NET)
(compiled Dec  9 2014,15:38:47)
Empirical absorption correction using spherical harmonics,
 implemented in SCALE3 ABSPACK scaling algorithm.
;
_exptl_crystal_colour colourless
_exptl_crystal_density_diffrn 1.340
_exptl_crystal_description block
_exptl_crystal_F_000 2400
_exptl_crystal_size_max 0.260
_exptl_crystal_size_mid 0.120
_exptl_crystal_size_min 0.120
_refine_diff_density_max 1.754
_refine_diff_density_min -1.177
_refine_diff_density_rms 0.082
_refine_ls_extinction_method none
_refine_ls_goodness_of_fit_ref 1.053
_refine_ls_hydrogen_treatment constr
_refine_ls_matrix_type full
_refine_ls_number_parameters 620
_refine_ls_number_reflns 12155
_refine_ls_number_restraints 0
_refine_ls_restrained_S_all 1.053
_refine_ls_R_factor_all 0.0408
_refine_ls_R_factor_gt 0.0391
_refine_ls_shift/su_max 0.001
_refine_ls_shift/su_mean 0.000
_refine_ls_structure_factor_coef Fsqd
_refine_ls_weighting_details 'w=1/[\s^2^(Fo^2^)+(0.0569P)^2^+8.1368P] where P=(Fo^2^+2Fc^2^)/3'
_refine_ls_weighting_scheme calc
_refine_ls_wR_factor_gt 0.1028
_refine_ls_wR_factor_ref 0.1049
_reflns_Friedel_coverage 0.000
_reflns_number_gt 11696
_reflns_number_total 12155
_reflns_threshold_expression 'I > 2\s(I)'
_cod_data_source_file c7dt02431b2.cif
_cod_data_source_block 9
_cod_original_formula_sum 'C56 H76 Br3 N4 O0.50 Sb'
_cod_database_code 7043815
_shelx_space_group_comment
;
The symmetry employed for this shelxl refinement is uniquely defined
by the following loop, which should always be used as a source of
symmetry information in preference to the above space-group names.
They are only intended as comments.
;
_shelx_estimated_absorpt_t_min 0.285
_shelx_estimated_absorpt_t_max 0.512
_shelxl_version_number 2013-4

loop_
_space_group_symop_operation_xyz
'x, y, z'
'-x+1/2, y+1/2, -z+1/2'
'-x, -y, -z'
'x-1/2, -y-1/2, z-1/2'

loop_
_atom_site_label
_atom_site_type_symbol
_atom_site_fract_x
_atom_site_fract_y
_atom_site_fract_z
_atom_site_U_iso_or_equiv
_atom_site_adp_type
_atom_site_occupancy
_atom_site_site_symmetry_order
_atom_site_calc_flag
_atom_site_refinement_flags_posn
_atom_site_refinement_flags_adp
_atom_site_refinement_flags_occupancy
_atom_site_disorder_assembly
_atom_site_disorder_group
Sb1 Sb 0.12447(2) 0.67079(2) 0.00685(2) 0.02781(6) Uani 1 1 d . . . . .
Br1 Br 0.00087(2) 0.76309(3) -0.05434(2) 0.05379(12) Uani 1 1 d . . . . .
Br2 Br 0.26484(3) 0.60187(2) 0.08134(2) 0.05032(10) Uani 1 1 d . . . . .
Br3 Br 0.46602(3) 0.83066(2) 0.82997(2) 0.05161(11) Uani 1 1 d . . . . .
N1 N 0.29799(14) 0.84975(11) -0.01771(10) 0.0220(4) Uani 1 1 d . . . . .
N2 N 0.29364(14) 0.73950(11) -0.04359(10) 0.0224(4) Uani 1 1 d . . . . .
N3 N 0.11805(14) 0.75978(11) 0.19722(10) 0.0220(4) Uani 1 1 d . . . . .
N4 N 0.02623(13) 0.69886(11) 0.12854(9) 0.0200(4) Uani 1 1 d . . . . .
C1 C 0.33805(17) 0.79994(13) -0.04835(12) 0.0230(5) Uani 1 1 d . . . . .
H1 H 0.3894 0.8063 -0.0699 0.028 Uiso 1 1 calc R U . . .
C2 C 0.22522(17) 0.82018(13) 0.00663(12) 0.0230(5) Uani 1 1 d . . . . .
H2 H 0.1844 0.8443 0.0300 0.028 Uiso 1 1 calc R U . . .
C3 C 0.22229(16) 0.75088(13) -0.00861(11) 0.0210(4) Uani 1 1 d . . . . .
C4 C 0.32995(18) 0.92142(14) -0.00717(14) 0.0282(5) Uani 1 1 d . . . . .
C5 C 0.3173(2) 0.96834(15) -0.05919(16) 0.0355(6) Uani 1 1 d . . . . .
C6 C 0.3489(3) 1.03714(17) -0.0455(2) 0.0518(9) Uani 1 1 d . . . . .
H6 H 0.3419 1.0713 -0.0793 0.062 Uiso 1 1 calc R U . . .
C7 C 0.3897(3) 1.05621(19) 0.0153(3) 0.0614(12) Uani 1 1 d . . . . .
H7 H 0.4102 1.1032 0.0230 0.074 Uiso 1 1 calc R U . . .
C8 C 0.4013(3) 1.0085(2) 0.0653(2) 0.0557(10) Uani 1 1 d . . . . .
H8 H 0.4299 1.0227 0.1071 0.067 Uiso 1 1 calc R U . . .
C9 C 0.3713(2) 0.93897(18) 0.05509(16) 0.0396(7) Uani 1 1 d . . . . .
C10 C 0.2694(2) 0.94650(18) -0.12566(17) 0.0423(7) Uani 1 1 d . . . . .
H10 H 0.2868 0.8965 -0.1326 0.051 Uiso 1 1 calc R U . . .
C11 C 0.2970(4) 0.9897(3) -0.1815(2) 0.0673(12) Uani 1 1 d . . . . .
H11A H 0.2765 1.0384 -0.1783 0.101 Uiso 1 1 calc R U . . .
H11B H 0.2688 0.9695 -0.2230 0.101 Uiso 1 1 calc R U . . .
H11C H 0.3632 0.9887 -0.1791 0.101 Uiso 1 1 calc R U . . .
C12 C 0.1662(3) 0.9482(3) -0.1282(2) 0.0704(13) Uani 1 1 d . . . . .
H12A H 0.1489 0.9177 -0.0942 0.106 Uiso 1 1 calc R U . . .
H12B H 0.1369 0.9316 -0.1707 0.106 Uiso 1 1 calc R U . . .
H12C H 0.1467 0.9966 -0.1213 0.106 Uiso 1 1 calc R U . . .
C13 C 0.3840(3) 0.8860(2) 0.11030(16) 0.0542(10) Uani 1 1 d . . . . .
H13 H 0.3614 0.8395 0.0921 0.065 Uiso 1 1 calc R U . . .
C14 C 0.4835(4) 0.8773(5) 0.1378(3) 0.127(4) Uani 1 1 d . . . . .
H14A H 0.5156 0.8558 0.1050 0.191 Uiso 1 1 calc R U . . .
H14B H 0.4891 0.8470 0.1763 0.191 Uiso 1 1 calc R U . . .
H14C H 0.5100 0.9235 0.1500 0.191 Uiso 1 1 calc R U . . .
C15 C 0.3245(5) 0.9077(3) 0.1617(2) 0.097(2) Uani 1 1 d . . . . .
H15A H 0.3363 0.9571 0.1737 0.146 Uiso 1 1 calc R U . . .
H15B H 0.3392 0.8779 0.2002 0.146 Uiso 1 1 calc R U . . .
H15C H 0.2602 0.9019 0.1437 0.146 Uiso 1 1 calc R U . . .
C16 C 0.3148(2) 0.67355(14) -0.07248(15) 0.0318(6) Uani 1 1 d . . . . .
C17 C 0.2533(2) 0.64947(18) -0.12522(15) 0.0405(7) Uani 1 1 d . . . . .
C18 C 0.2713(3) 0.5818(2) -0.1482(2) 0.0613(12) Uani 1 1 d . . . . .
H18 H 0.2308 0.5618 -0.1830 0.074 Uiso 1 1 calc R U . . .
C19 C 0.3465(4) 0.5443(2) -0.1211(3) 0.0726(15) Uani 1 1 d . . . . .
H19 H 0.3564 0.4985 -0.1370 0.087 Uiso 1 1 calc R U . . .
C20 C 0.4071(3) 0.5715(2) -0.0718(3) 0.0634(12) Uani 1 1 d . . . . .
H20 H 0.4597 0.5450 -0.0553 0.076 Uiso 1 1 calc R U . . .
C21 C 0.3936(2) 0.63726(17) -0.04529(19) 0.0441(8) Uani 1 1 d . . . . .
C22 C 0.1781(3) 0.6955(2) -0.15908(14) 0.0469(9) Uani 1 1 d . . . . .
H22 H 0.1621 0.7304 -0.1267 0.056 Uiso 1 1 calc R U . . .
C23 C 0.2131(4) 0.7367(3) -0.2135(2) 0.0727(14) Uani 1 1 d . . . . .
H23A H 0.2679 0.7630 -0.1956 0.109 Uiso 1 1 calc R U . . .
H23B H 0.1662 0.7697 -0.2331 0.109 Uiso 1 1 calc R U . . .
H23C H 0.2277 0.7039 -0.2468 0.109 Uiso 1 1 calc R U . . .
C24 C 0.0917(3) 0.6554(3) -0.1856(2) 0.0735(15) Uani 1 1 d . . . . .
H24A H 0.1034 0.6251 -0.2215 0.110 Uiso 1 1 calc R U . . .
H24B H 0.0434 0.6890 -0.2013 0.110 Uiso 1 1 calc R U . . .
H24C H 0.0728 0.6264 -0.1510 0.110 Uiso 1 1 calc R U . . .
C25 C 0.4624(3) 0.66778(19) 0.0084(2) 0.0515(9) Uani 1 1 d . . . . .
H25 H 0.4307 0.7038 0.0319 0.062 Uiso 1 1 calc R U . . .
C26 C 0.5383(3) 0.7054(3) -0.0211(3) 0.0691(13) Uani 1 1 d . . . . .
H26A H 0.5745 0.6706 -0.0407 0.104 Uiso 1 1 calc R U . . .
H26B H 0.5775 0.7311 0.0130 0.104 Uiso 1 1 calc R U . . .
H26C H 0.5111 0.7386 -0.0545 0.104 Uiso 1 1 calc R U . . .
C27 C 0.5052(3) 0.6137(3) 0.0583(3) 0.0759(14) Uani 1 1 d . . . . .
H27A H 0.4571 0.5883 0.0760 0.114 Uiso 1 1 calc R U . . .
H27B H 0.5443 0.6378 0.0935 0.114 Uiso 1 1 calc R U . . .
H27C H 0.5415 0.5802 0.0372 0.114 Uiso 1 1 calc R U . . .
C28 C 0.03968(16) 0.72454(13) 0.18894(12) 0.0225(5) Uani 1 1 d . . . . .
H28 H 0.0003 0.7187 0.2205 0.027 Uiso 1 1 calc R U . . .
C29 C 0.15632(17) 0.75497(14) 0.14095(12) 0.0244(5) Uani 1 1 d . . . . .
H29 H 0.2126 0.7750 0.1340 0.029 Uiso 1 1 calc R U . . .
C30 C 0.09934(16) 0.71660(13) 0.09728(11) 0.0218(5) Uani 1 1 d . . . . .
C31 C 0.16101(18) 0.79230(15) 0.25668(12) 0.0260(5) Uani 1 1 d . . . . .
C32 C 0.1334(2) 0.85955(16) 0.27211(13) 0.0331(6) Uani 1 1 d . . . . .
C33 C 0.1772(3) 0.88914(19) 0.32942(15) 0.0455(8) Uani 1 1 d . . . . .
H33 H 0.1596 0.9345 0.3422 0.055 Uiso 1 1 calc R U . . .
C34 C 0.2453(3) 0.8538(2) 0.36777(15) 0.0507(9) Uani 1 1 d . . . . .
H34 H 0.2745 0.8750 0.4066 0.061 Uiso 1 1 calc R U . . .
C35 C 0.2719(3) 0.7879(2) 0.35068(16) 0.0494(9) Uani 1 1 d . . . . .
H35 H 0.3198 0.7645 0.3778 0.059 Uiso 1 1 calc R U . . .
C36 C 0.2300(2) 0.75452(17) 0.29423(14) 0.0368(6) Uani 1 1 d . . . . .
C37 C 0.0569(2) 0.89874(18) 0.23050(17) 0.0433(7) Uani 1 1 d . . . . .
H37 H 0.0424 0.8733 0.1882 0.052 Uiso 1 1 calc R U . . .
C38 C -0.0280(3) 0.8983(3) 0.2635(3) 0.0780(14) Uani 1 1 d . . . . .
H38A H -0.0419 0.8499 0.2750 0.117 Uiso 1 1 calc R U . . .
H38B H -0.0794 0.9176 0.2338 0.117 Uiso 1 1 calc R U . . .
H38C H -0.0174 0.9271 0.3030 0.117 Uiso 1 1 calc R U . . .
C39 C 0.0835(4) 0.9737(2) 0.2163(3) 0.0751(13) Uani 1 1 d . . . . .
H39A H 0.0997 0.9993 0.2572 0.113 Uiso 1 1 calc R U . . .
H39B H 0.0322 0.9972 0.1898 0.113 Uiso 1 1 calc R U . . .
H39C H 0.1357 0.9729 0.1927 0.113 Uiso 1 1 calc R U . . .
C40 C 0.2594(3) 0.68165(19) 0.27669(19) 0.0485(8) Uani 1 1 d . . . . .
H40 H 0.2197 0.6671 0.2358 0.058 Uiso 1 1 calc R U . . .
C41 C 0.2446(4) 0.6287(2) 0.3299(3) 0.0737(13) Uani 1 1 d . . . . .
H41A H 0.2896 0.6370 0.3685 0.111 Uiso 1 1 calc R U . . .
H41B H 0.2515 0.5807 0.3141 0.111 Uiso 1 1 calc R U . . .
H41C H 0.1833 0.6346 0.3410 0.111 Uiso 1 1 calc R U . . .
C42 C 0.3566(3) 0.6810(3) 0.2637(3) 0.0724(13) Uani 1 1 d . . . . .
H42A H 0.3636 0.7151 0.2295 0.109 Uiso 1 1 calc R U . . .
H42B H 0.3720 0.6338 0.2498 0.109 Uiso 1 1 calc R U . . .
H42C H 0.3973 0.6937 0.3035 0.109 Uiso 1 1 calc R U . . .
C43 C -0.05250(17) 0.65729(14) 0.10150(12) 0.0231(5) Uani 1 1 d . . . . .
C44 C -0.13276(17) 0.69282(15) 0.07680(12) 0.0270(5) Uani 1 1 d . . . . .
C45 C -0.2058(2) 0.65068(18) 0.05037(15) 0.0369(6) Uani 1 1 d . . . . .
H45 H -0.2616 0.6723 0.0326 0.044 Uiso 1 1 calc R U . . .
C46 C -0.1989(2) 0.57809(19) 0.04948(16) 0.0416(7) Uani 1 1 d . . . . .
H46 H -0.2495 0.5506 0.0308 0.050 Uiso 1 1 calc R U . . .
C47 C -0.1195(2) 0.54543(17) 0.07535(15) 0.0393(7) Uani 1 1 d . . . . .
H47 H -0.1161 0.4955 0.0748 0.047 Uiso 1 1 calc R U . . .
C48 C -0.04342(19) 0.58420(15) 0.10242(13) 0.0286(5) Uani 1 1 d . . . . .
C49 C -0.14294(19) 0.77160(16) 0.08176(14) 0.0329(6) Uani 1 1 d . . . . .
H49 H -0.0809 0.7929 0.0868 0.040 Uiso 1 1 calc R U . . .
C50 C -0.1847(3) 0.7891(2) 0.14268(19) 0.0584(10) Uani 1 1 d . . . . .
H50A H -0.2462 0.7695 0.1385 0.088 Uiso 1 1 calc R U . . .
H50B H -0.1875 0.8403 0.1478 0.088 Uiso 1 1 calc R U . . .
H50C H -0.1473 0.7687 0.1808 0.088 Uiso 1 1 calc R U . . .
C51 C -0.1995(2) 0.8049(2) 0.02248(17) 0.0436(7) Uani 1 1 d . . . . .
H51A H -0.1736 0.7924 -0.0165 0.065 Uiso 1 1 calc R U . . .
H51B H -0.1994 0.8562 0.0275 0.065 Uiso 1 1 calc R U . . .
H51C H -0.2621 0.7874 0.0184 0.065 Uiso 1 1 calc R U . . .
C52 C 0.0426(2) 0.54786(15) 0.13436(15) 0.0358(6) Uani 1 1 d . . . . .
H52 H 0.0936 0.5824 0.1359 0.043 Uiso 1 1 calc R U . . .
C53 C 0.0335(3) 0.5285(2) 0.20433(17) 0.0582(10) Uani 1 1 d . . . . .
H53A H 0.0244 0.5714 0.2287 0.087 Uiso 1 1 calc R U . . .
H53B H 0.0890 0.5047 0.2246 0.087 Uiso 1 1 calc R U . . .
H53C H -0.0186 0.4970 0.2045 0.087 Uiso 1 1 calc R U . . .
C54 C 0.0673(3) 0.48354(19) 0.0969(2) 0.0503(8) Uani 1 1 d . . . . .
H54A H 0.0203 0.4474 0.0970 0.075 Uiso 1 1 calc R U . . .
H54B H 0.1259 0.4648 0.1175 0.075 Uiso 1 1 calc R U . . .
H54C H 0.0714 0.4970 0.0520 0.075 Uiso 1 1 calc R U . . .
O1S O 0.0978(4) 0.9417(3) 0.0506(3) 0.0540(13) Uani 0.5 1 d . . P A -1
C1S C 0.0044(5) 0.9256(5) 0.0397(4) 0.0525(17) Uani 0.5 1 d . . P A -1
H1S1 H -0.0244 0.9385 0.0780 0.063 Uiso 0.5 1 calc R U P A -1
H1S2 H -0.0051 0.8747 0.0311 0.063 Uiso 0.5 1 calc R U P A -1
C2S C -0.0355(9) 0.9685(8) -0.0189(6) 0.064(3) Uani 0.5 1 d . . P A -1
H2S1 H -0.0999 0.9801 -0.0175 0.076 Uiso 0.5 1 calc R U P A -1
H2S2 H -0.0308 0.9430 -0.0597 0.076 Uiso 0.5 1 calc R U P A -1
C3S C 0.0241(10) 1.0352(7) -0.0127(7) 0.068(3) Uani 0.5 1 d . . P A -1
H3S1 H 0.0417 1.0484 -0.0551 0.082 Uiso 0.5 1 calc R U P A -1
H3S2 H -0.0082 1.0753 0.0040 0.082 Uiso 0.5 1 calc R U P A -1
C4S C 0.1071(7) 1.0138(5) 0.0358(5) 0.062(2) Uani 0.5 1 d . . P A -1
H4S1 H 0.1634 1.0213 0.0166 0.075 Uiso 0.5 1 calc R U P A -1
H4S2 H 0.1107 1.0425 0.0757 0.075 Uiso 0.5 1 calc R U P A -1

loop_
_atom_site_aniso_label
_atom_site_aniso_U_11
_atom_site_aniso_U_22
_atom_site_aniso_U_33
_atom_site_aniso_U_23
_atom_site_aniso_U_13
_atom_site_aniso_U_12
Sb1 0.03089(10) 0.03255(10) 0.02209(9) -0.00810(6) 0.01084(7) -0.01360(6)
Br1 0.02323(15) 0.1015(3) 0.03512(17) 0.01149(18) -0.00053(12) -0.00056(16)
Br2 0.0527(2) 0.04586(19) 0.0574(2) 0.01427(16) 0.02474(17) 0.01264(15)
Br3 0.0633(2) 0.0573(2) 0.0425(2) -0.00617(15) 0.03521(18) -0.00459(16)
N1 0.0219(9) 0.0238(10) 0.0207(9) -0.0006(8) 0.0044(8) -0.0015(8)
N2 0.0238(10) 0.0241(10) 0.0203(9) -0.0022(8) 0.0063(8) -0.0040(8)
N3 0.0219(9) 0.0276(10) 0.0162(9) 0.0002(8) 0.0015(7) -0.0037(8)
N4 0.0196(9) 0.0242(10) 0.0164(9) -0.0006(7) 0.0033(7) -0.0042(8)
C1 0.0225(11) 0.0268(12) 0.0202(11) 0.0008(9) 0.0045(9) -0.0007(9)
C2 0.0229(11) 0.0273(12) 0.0201(11) -0.0019(9) 0.0071(9) -0.0012(9)
C3 0.0209(11) 0.0258(11) 0.0169(10) -0.0011(8) 0.0052(8) -0.0073(9)
C4 0.0271(12) 0.0248(12) 0.0350(14) -0.0050(10) 0.0125(10) -0.0044(10)
C5 0.0322(14) 0.0278(13) 0.0505(17) 0.0047(12) 0.0192(13) 0.0031(11)
C6 0.051(2) 0.0262(15) 0.085(3) 0.0064(16) 0.0327(19) 0.0013(14)
C7 0.061(2) 0.0322(17) 0.100(3) -0.021(2) 0.041(2) -0.0180(16)
C8 0.050(2) 0.057(2) 0.065(2) -0.0311(19) 0.0221(17) -0.0225(17)
C9 0.0385(15) 0.0442(17) 0.0387(16) -0.0152(13) 0.0143(12) -0.0147(13)
C10 0.0435(17) 0.0407(16) 0.0443(17) 0.0167(14) 0.0120(14) 0.0090(13)
C11 0.085(3) 0.064(3) 0.057(2) 0.030(2) 0.023(2) 0.007(2)
C12 0.045(2) 0.104(4) 0.060(2) 0.025(2) 0.0012(18) 0.010(2)
C13 0.058(2) 0.076(3) 0.0274(15) -0.0067(15) 0.0001(14) -0.033(2)
C14 0.074(4) 0.192(8) 0.098(4) 0.086(5) -0.044(3) -0.064(4)
C15 0.156(6) 0.093(4) 0.055(3) -0.033(3) 0.054(3) -0.067(4)
C16 0.0395(15) 0.0261(13) 0.0348(15) -0.0068(10) 0.0218(12) -0.0075(11)
C17 0.0539(19) 0.0413(16) 0.0320(15) -0.0131(13) 0.0247(14) -0.0209(15)
C18 0.090(3) 0.049(2) 0.054(2) -0.0261(18) 0.042(2) -0.034(2)
C19 0.104(4) 0.0340(18) 0.096(3) -0.018(2) 0.068(3) -0.007(2)
C20 0.078(3) 0.0325(17) 0.091(3) -0.0036(19) 0.051(3) 0.0068(18)
C21 0.0480(18) 0.0290(15) 0.062(2) 0.0023(14) 0.0307(16) 0.0043(13)
C22 0.056(2) 0.066(2) 0.0202(13) -0.0125(14) 0.0111(13) -0.0288(18)
C23 0.083(3) 0.096(4) 0.042(2) 0.011(2) 0.018(2) -0.029(3)
C24 0.076(3) 0.103(4) 0.038(2) -0.013(2) -0.0002(19) -0.049(3)
C25 0.0371(17) 0.0442(19) 0.074(3) 0.0088(17) 0.0111(17) 0.0140(14)
C26 0.0300(17) 0.064(3) 0.114(4) 0.020(3) 0.011(2) 0.0067(17)
C27 0.055(2) 0.070(3) 0.102(4) 0.031(3) 0.009(2) 0.023(2)
C28 0.0218(11) 0.0276(12) 0.0181(11) 0.0009(9) 0.0034(9) -0.0016(9)
C29 0.0226(11) 0.0311(12) 0.0202(11) -0.0020(9) 0.0052(9) -0.0075(10)
C30 0.0237(11) 0.0277(12) 0.0153(10) -0.0033(9) 0.0072(9) -0.0048(9)
C31 0.0264(12) 0.0347(13) 0.0164(11) -0.0021(9) 0.0010(9) -0.0088(10)
C32 0.0399(15) 0.0364(15) 0.0240(12) -0.0041(11) 0.0082(11) -0.0083(12)
C33 0.064(2) 0.0436(17) 0.0293(15) -0.0116(13) 0.0080(14) -0.0171(16)
C34 0.062(2) 0.062(2) 0.0248(14) -0.0071(14) -0.0047(14) -0.0267(18)
C35 0.0480(19) 0.061(2) 0.0319(15) 0.0069(15) -0.0171(14) -0.0142(16)
C36 0.0367(15) 0.0417(16) 0.0284(14) 0.0042(12) -0.0075(12) -0.0071(12)
C37 0.0517(19) 0.0373(16) 0.0406(17) -0.0073(13) 0.0056(14) 0.0069(14)
C38 0.053(2) 0.098(4) 0.086(3) 0.001(3) 0.019(2) 0.016(2)
C39 0.088(3) 0.048(2) 0.086(3) 0.012(2) 0.004(3) 0.003(2)
C40 0.0437(18) 0.0457(18) 0.0491(19) 0.0029(15) -0.0158(15) 0.0053(14)
C41 0.087(3) 0.050(2) 0.080(3) 0.020(2) 0.001(3) 0.010(2)
C42 0.053(2) 0.078(3) 0.084(3) -0.006(3) 0.005(2) 0.011(2)
C43 0.0210(11) 0.0312(12) 0.0172(11) -0.0002(9) 0.0029(9) -0.0084(10)
C44 0.0210(11) 0.0380(14) 0.0227(12) 0.0015(10) 0.0054(9) -0.0045(10)
C45 0.0233(13) 0.0508(17) 0.0353(15) 0.0004(13) 0.0004(11) -0.0076(12)
C46 0.0340(15) 0.0503(18) 0.0388(16) -0.0016(14) -0.0003(12) -0.0206(14)
C47 0.0444(17) 0.0356(15) 0.0373(15) 0.0003(12) 0.0043(13) -0.0175(13)
C48 0.0316(13) 0.0304(13) 0.0237(12) 0.0016(10) 0.0045(10) -0.0082(11)
C49 0.0238(12) 0.0402(15) 0.0348(14) -0.0020(12) 0.0043(11) 0.0037(11)
C50 0.066(2) 0.068(3) 0.0425(19) -0.0057(17) 0.0120(17) 0.029(2)
C51 0.0349(16) 0.0499(18) 0.0466(18) 0.0106(15) 0.0081(13) 0.0091(14)
C52 0.0423(16) 0.0254(13) 0.0374(15) 0.0032(11) -0.0016(12) -0.0028(11)
C53 0.090(3) 0.0452(19) 0.0354(17) 0.0092(15) -0.0030(18) 0.0060(19)
C54 0.053(2) 0.0364(17) 0.061(2) -0.0049(15) 0.0083(17) 0.0021(15)
O1S 0.043(3) 0.046(3) 0.075(4) -0.009(2) 0.015(2) 0.000(2)
C1S 0.046(4) 0.056(5) 0.058(5) 0.002(4) 0.019(3) -0.002(4)
C2S 0.061(6) 0.071(7) 0.056(6) 0.011(6) 0.003(6) -0.001(5)
C3S 0.072(7) 0.060(6) 0.072(8) 0.004(8) 0.009(7) 0.006(5)
C4S 0.068(6) 0.050(4) 0.069(5) -0.006(4) 0.015(4) -0.014(4)

loop_
_atom_type_symbol
_atom_type_description
_atom_type_scat_dispersion_real
_atom_type_scat_dispersion_imag
_atom_type_scat_source
C C 0.0181 0.0091 'International Tables Vol C Tables 4.2.6.8 and 6.1.1.4'
H H 0.0000 0.0000 'International Tables Vol C Tables 4.2.6.8 and 6.1.1.4'
N N 0.0311 0.0180 'International Tables Vol C Tables 4.2.6.8 and 6.1.1.4'
O O 0.0492 0.0322 'International Tables Vol C Tables 4.2.6.8 and 6.1.1.4'
Br Br -0.6763 1.2805 'International Tables Vol C Tables 4.2.6.8 and 6.1.1.4'
Sb Sb -0.0562 5.8946 'International Tables Vol C Tables 4.2.6.8 and 6.1.1.4'

loop_
_geom_angle_atom_site_label_1
_geom_angle_atom_site_label_2
_geom_angle_atom_site_label_3
_geom_angle
C30 Sb1 C3 93.16(9)
C30 Sb1 Br1 87.46(7)
C3 Sb1 Br1 84.27(7)
C30 Sb1 Br2 85.15(7)
C3 Sb1 Br2 86.96(7)
Br1 Sb1 Br2 168.201(15)
C1 N1 C2 108.6(2)
C1 N1 C4 125.5(2)
C2 N1 C4 125.7(2)
C1 N2 C3 109.3(2)
C1 N2 C16 125.0(2)
C3 N2 C16 125.7(2)
C28 N3 C29 108.7(2)
C28 N3 C31 126.3(2)
C29 N3 C31 124.8(2)
C28 N4 C30 109.6(2)
C28 N4 C43 124.1(2)
C30 N4 C43 126.3(2)
N1 C1 N2 108.2(2)
N1 C1 H1 125.9
N2 C1 H1 125.9
C3 C2 N1 108.0(2)
C3 C2 H2 126.0
N1 C2 H2 126.0
C2 C3 N2 105.9(2)
C2 C3 Sb1 130.38(19)
N2 C3 Sb1 123.53(17)
C9 C4 C5 124.2(3)
C9 C4 N1 117.2(3)
C5 C4 N1 118.7(3)
C4 C5 C6 115.8(3)
C4 C5 C10 121.7(3)
C6 C5 C10 122.5(3)
C7 C6 C5 121.5(4)
C7 C6 H6 119.2
C5 C6 H6 119.2
C6 C7 C8 121.0(3)
C6 C7 H7 119.5
C8 C7 H7 119.5
C7 C8 C9 120.5(4)
C7 C8 H8 119.8
C9 C8 H8 119.8
C4 C9 C8 117.0(3)
C4 C9 C13 122.4(3)
C8 C9 C13 120.6(3)
C5 C10 C11 113.9(3)
C5 C10 C12 110.9(3)
C11 C10 C12 110.2(3)
C5 C10 H10 107.2
C11 C10 H10 107.2
C12 C10 H10 107.2
C10 C11 H11A 109.5
C10 C11 H11B 109.5
H11A C11 H11B 109.5
C10 C11 H11C 109.5
H11A C11 H11C 109.5
H11B C11 H11C 109.5
C10 C12 H12A 109.5
C10 C12 H12B 109.5
H12A C12 H12B 109.5
C10 C12 H12C 109.5
H12A C12 H12C 109.5
H12B C12 H12C 109.5
C14 C13 C9 111.3(3)
C14 C13 C15 113.4(5)
C9 C13 C15 109.2(4)
C14 C13 H13 107.6
C9 C13 H13 107.6
C15 C13 H13 107.6
C13 C14 H14A 109.5
C13 C14 H14B 109.5
H14A C14 H14B 109.5
C13 C14 H14C 109.5
H14A C14 H14C 109.5
H14B C14 H14C 109.5
C13 C15 H15A 109.5
C13 C15 H15B 109.5
H15A C15 H15B 109.5
C13 C15 H15C 109.5
H15A C15 H15C 109.5
H15B C15 H15C 109.5
C17 C16 C21 124.4(3)
C17 C16 N2 117.0(3)
C21 C16 N2 118.6(3)
C16 C17 C18 115.5(4)
C16 C17 C22 122.1(3)
C18 C17 C22 122.2(3)
C19 C18 C17 121.1(4)
C19 C18 H18 119.5
C17 C18 H18 119.5
C20 C19 C18 121.3(4)
C20 C19 H19 119.3
C18 C19 H19 119.3
C19 C20 C21 121.3(4)
C19 C20 H20 119.3
C21 C20 H20 119.3
C20 C21 C16 116.2(4)
C20 C21 C25 120.9(4)
C16 C21 C25 122.8(3)
C17 C22 C24 114.0(4)
C17 C22 C23 109.3(3)
C24 C22 C23 110.4(3)
C17 C22 H22 107.6
C24 C22 H22 107.6
C23 C22 H22 107.6
C22 C23 H23A 109.5
C22 C23 H23B 109.5
H23A C23 H23B 109.5
C22 C23 H23C 109.5
H23A C23 H23C 109.5
H23B C23 H23C 109.5
C22 C24 H24A 109.5
C22 C24 H24B 109.5
H24A C24 H24B 109.5
C22 C24 H24C 109.5
H24A C24 H24C 109.5
H24B C24 H24C 109.5
C21 C25 C27 114.3(4)
C21 C25 C26 109.8(4)
C27 C25 C26 109.1(3)
C21 C25 H25 107.8
C27 C25 H25 107.8
C26 C25 H25 107.8
C25 C26 H26A 109.5
C25 C26 H26B 109.5
H26A C26 H26B 109.5
C25 C26 H26C 109.5
H26A C26 H26C 109.5
H26B C26 H26C 109.5
C25 C27 H27A 109.5
C25 C27 H27B 109.5
H27A C27 H27B 109.5
C25 C27 H27C 109.5
H27A C27 H27C 109.5
H27B C27 H27C 109.5
N3 C28 N4 108.0(2)
N3 C28 H28 126.0
N4 C28 H28 126.0
C30 C29 N3 108.0(2)
C30 C29 H29 126.0
N3 C29 H29 126.0
C29 C30 N4 105.7(2)
C29 C30 Sb1 128.91(18)
N4 C30 Sb1 124.14(16)
C36 C31 C32 124.1(3)
C36 C31 N3 117.1(3)
C32 C31 N3 118.8(2)
C33 C32 C31 116.8(3)
C33 C32 C37 120.5(3)
C31 C32 C37 122.6(3)
C34 C33 C32 120.9(3)
C34 C33 H33 119.5
C32 C33 H33 119.5
C33 C34 C35 120.8(3)
C33 C34 H34 119.6
C35 C34 H34 119.6
C34 C35 C36 121.3(3)
C34 C35 H35 119.3
C36 C35 H35 119.3
C31 C36 C35 116.0(3)
C31 C36 C40 123.4(3)
C35 C36 C40 120.6(3)
C32 C37 C39 112.1(3)
C32 C37 C38 109.9(3)
C39 C37 C38 110.5(4)
C32 C37 H37 108.1
C39 C37 H37 108.1
C38 C37 H37 108.1
C37 C38 H38A 109.5
C37 C38 H38B 109.5
H38A C38 H38B 109.5
C37 C38 H38C 109.5
H38A C38 H38C 109.5
H38B C38 H38C 109.5
C37 C39 H39A 109.5
C37 C39 H39B 109.5
H39A C39 H39B 109.5
C37 C39 H39C 109.5
H39A C39 H39C 109.5
H39B C39 H39C 109.5
C42 C40 C36 111.7(3)
C42 C40 C41 111.6(4)
C36 C40 C41 110.3(4)
C42 C40 H40 107.7
C36 C40 H40 107.7
C41 C40 H40 107.7
C40 C41 H41A 109.5
C40 C41 H41B 109.5
H41A C41 H41B 109.5
C40 C41 H41C 109.5
H41A C41 H41C 109.5
H41B C41 H41C 109.5
C40 C42 H42A 109.5
C40 C42 H42B 109.5
H42A C42 H42B 109.5
C40 C42 H42C 109.5
H42A C42 H42C 109.5
H42B C42 H42C 109.5
C48 C43 C44 124.0(2)
C48 C43 N4 117.7(2)
C44 C43 N4 118.3(2)
C45 C44 C43 116.1(3)
C45 C44 C49 121.0(3)
C43 C44 C49 122.8(2)
C46 C45 C44 121.5(3)
C46 C45 H45 119.3
C44 C45 H45 119.3
C47 C46 C45 120.5(3)
C47 C46 H46 119.8
C45 C46 H46 119.8
C46 C47 C48 121.3(3)
C46 C47 H47 119.4
C48 C47 H47 119.4
C43 C48 C47 116.6(3)
C43 C48 C52 122.2(2)
C47 C48 C52 121.1(3)
C44 C49 C51 113.9(3)
C44 C49 C50 109.2(3)
C51 C49 C50 109.7(3)
C44 C49 H49 107.9
C51 C49 H49 107.9
C50 C49 H49 107.9
C49 C50 H50A 109.5
C49 C50 H50B 109.5
H50A C50 H50B 109.5
C49 C50 H50C 109.5
H50A C50 H50C 109.5
H50B C50 H50C 109.5
C49 C51 H51A 109.5
C49 C51 H51B 109.5
H51A C51 H51B 109.5
C49 C51 H51C 109.5
H51A C51 H51C 109.5
H51B C51 H51C 109.5
C48 C52 C54 113.1(3)
C48 C52 C53 109.8(3)
C54 C52 C53 111.0(3)
C48 C52 H52 107.6
C54 C52 H52 107.6
C53 C52 H52 107.6
C52 C53 H53A 109.5
C52 C53 H53B 109.5
H53A C53 H53B 109.5
C52 C53 H53C 109.5
H53A C53 H53C 109.5
H53B C53 H53C 109.5
C52 C54 H54A 109.5
C52 C54 H54B 109.5
H54A C54 H54B 109.5
C52 C54 H54C 109.5
H54A C54 H54C 109.5
H54B C54 H54C 109.5
C1S O1S C4S 107.5(7)
O1S C1S C2S 105.8(8)
O1S C1S H1S1 110.6
C2S C1S H1S1 110.6
O1S C1S H1S2 110.6
C2S C1S H1S2 110.6
H1S1 C1S H1S2 108.7
C1S C2S C3S 103.0(11)
C1S C2S H2S1 111.2
C3S C2S H2S1 111.2
C1S C2S H2S2 111.2
C3S C2S H2S2 111.2
H2S1 C2S H2S2 109.1
C4S C3S C2S 103.5(11)
C4S C3S H3S1 111.1
C2S C3S H3S1 111.1
C4S C3S H3S2 111.1
C2S C3S H3S2 111.1
H3S1 C3S H3S2 109.0
O1S C4S C3S 107.8(8)
O1S C4S H4S1 110.1
C3S C4S H4S1 110.1
O1S C4S H4S2 110.1
C3S C4S H4S2 110.1
H4S1 C4S H4S2 108.5

loop_
_geom_bond_atom_site_label_1
_geom_bond_atom_site_label_2
_geom_bond_distance
Sb1 C30 2.158(2)
Sb1 C3 2.163(2)
Sb1 Br1 2.7169(4)
Sb1 Br2 2.7416(4)
N1 C1 1.331(3)
N1 C2 1.382(3)
N1 C4 1.448(3)
N2 C1 1.336(3)
N2 C3 1.392(3)
N2 C16 1.445(3)
N3 C28 1.334(3)
N3 C29 1.381(3)
N3 C31 1.445(3)
N4 C28 1.336(3)
N4 C30 1.391(3)
N4 C43 1.455(3)
C1 H1 0.9500
C2 C3 1.353(4)
C2 H2 0.9500
C4 C9 1.391(4)
C4 C5 1.394(4)
C5 C6 1.404(5)
C5 C10 1.517(5)
C6 C7 1.370(7)
C6 H6 0.9500
C7 C8 1.372(7)
C7 H7 0.9500
C8 C9 1.399(5)
C8 H8 0.9500
C9 C13 1.518(5)
C10 C11 1.529(5)
C10 C12 1.529(5)
C10 H10 1.0000
C11 H11A 0.9800
C11 H11B 0.9800
C11 H11C 0.9800
C12 H12A 0.9800
C12 H12B 0.9800
C12 H12C 0.9800
C13 C14 1.515(7)
C13 C15 1.544(6)
C13 H13 1.0000
C14 H14A 0.9800
C14 H14B 0.9800
C14 H14C 0.9800
C15 H15A 0.9800
C15 H15B 0.9800
C15 H15C 0.9800
C16 C17 1.397(5)
C16 C21 1.404(5)
C17 C18 1.411(5)
C17 C22 1.510(6)
C18 C19 1.375(8)
C18 H18 0.9500
C19 C20 1.362(8)
C19 H19 0.9500
C20 C21 1.393(5)
C20 H20 0.9500
C21 C25 1.515(6)
C22 C24 1.525(5)
C22 C23 1.534(5)
C22 H22 1.0000
C23 H23A 0.9800
C23 H23B 0.9800
C23 H23C 0.9800
C24 H24A 0.9800
C24 H24B 0.9800
C24 H24C 0.9800
C25 C27 1.531(6)
C25 C26 1.541(6)
C25 H25 1.0000
C26 H26A 0.9800
C26 H26B 0.9800
C26 H26C 0.9800
C27 H27A 0.9800
C27 H27B 0.9800
C27 H27C 0.9800
C28 H28 0.9500
C29 C30 1.359(3)
C29 H29 0.9500
C31 C36 1.393(4)
C31 C32 1.394(4)
C32 C33 1.390(4)
C32 C37 1.518(5)
C33 C34 1.369(6)
C33 H33 0.9500
C34 C35 1.376(6)
C34 H34 0.9500
C35 C36 1.398(4)
C35 H35 0.9500
C36 C40 1.513(5)
C37 C39 1.518(6)
C37 C38 1.528(6)
C37 H37 1.0000
C38 H38A 0.9800
C38 H38B 0.9800
C38 H38C 0.9800
C39 H39A 0.9800
C39 H39B 0.9800
C39 H39C 0.9800
C40 C42 1.512(6)
C40 C41 1.536(6)
C40 H40 1.0000
C41 H41A 0.9800
C41 H41B 0.9800
C41 H41C 0.9800
C42 H42A 0.9800
C42 H42B 0.9800
C42 H42C 0.9800
C43 C48 1.395(4)
C43 C44 1.401(4)
C44 C45 1.396(4)
C44 C49 1.509(4)
C45 C46 1.383(5)
C45 H45 0.9500
C46 C47 1.373(5)
C46 H46 0.9500
C47 C48 1.396(4)
C47 H47 0.9500
C48 C52 1.518(4)
C49 C51 1.524(4)
C49 C50 1.531(5)
C49 H49 1.0000
C50 H50A 0.9800
C50 H50B 0.9800
C50 H50C 0.9800
C51 H51A 0.9800
C51 H51B 0.9800
C51 H51C 0.9800
C52 C54 1.524(5)
C52 C53 1.529(5)
C52 H52 1.0000
C53 H53A 0.9800
C53 H53B 0.9800
C53 H53C 0.9800
C54 H54A 0.9800
C54 H54B 0.9800
C54 H54C 0.9800
O1S C1S 1.409(9)
O1S C4S 1.416(10)
C1S C2S 1.513(13)
C1S H1S1 0.9900
C1S H1S2 0.9900
C2S C3S 1.541(13)
C2S H2S1 0.9900
C2S H2S2 0.9900
C3S C4S 1.530(16)
C3S H3S1 0.9900
C3S H3S2 0.9900
C4S H4S1 0.9900
C4S H4S2 0.9900
